data_1501916
loop_
_publ_author_name
'D'Souza, Asha M'
'Spiccia, Nadia'
'Basutto, Jose'
'Jokisz, Pawel'
'Wong, Leon S.-M.'
'Meyer, Adam G.'
'Holmes, Andrew B.'
'White, Jonathan M.'
'Ryan, John H.'

_publ_section_title
;
 1,3-Dipolar cycloaddition-decarboxylation reactions of an azomethine
 ylide with isatoic anhydrides: formation of novel benzodiazepinones.
;
_journal_issue 3
_journal_name_full 'Organic letters'
_journal_page_first 486
_journal_page_last 489
_journal_paper_doi 10.1021/ol102824k
_journal_volume 13
_journal_year 2011
_chemical_formula_sum 'C16 H16 N2 O'
_chemical_formula_weight 252.31
_chemical_name_systematic
;
 ?
;
_space_group_IT_number 14
_symmetry_cell_setting monoclinic
_symmetry_space_group_name_Hall '-P 2ybc'
_symmetry_space_group_name_H-M 'P 1 21/c 1'
_atom_sites_solution_hydrogens geom
_atom_sites_solution_primary direct
_atom_sites_solution_secondary difmap
_audit_creation_method SHELXL-97
_cell_angle_alpha 90.00
_cell_angle_beta 91.386(4)
_cell_angle_gamma 90.00
_cell_formula_units_Z 4
_cell_length_a 11.0997(7)
_cell_length_b 8.6383(7)
_cell_length_c 13.8782(7)
_cell_measurement_reflns_used 25
_cell_measurement_temperature 293(2)
_cell_measurement_theta_max 30
_cell_measurement_theta_min 25
_cell_volume 1330.29(15)
_computing_cell_refinement 'CAD4 Express (Enraf Nonius, 1994)'
_computing_data_collection 'CAD4 Express (Enraf Nonius, 1994)'
_computing_data_reduction 'XCAD4 (Harms & Wocadlo, 1995)'
_computing_structure_refinement 'SHELXL-97 (Sheldrick, 1997)'
_diffrn_ambient_temperature 293(2)
_diffrn_measured_fraction_theta_full 0.998
_diffrn_measured_fraction_theta_max 0.998
_diffrn_measurement_device_type 'Enraf Nonius CAD4'
_diffrn_measurement_method 'non-profiled omega/2theta scans'
_diffrn_radiation_monochromator graphite
_diffrn_radiation_source 'fine-focus sealed tube'
_diffrn_radiation_type CuK\a
_diffrn_radiation_wavelength 1.54180
_diffrn_reflns_av_R_equivalents 0.0192
_diffrn_reflns_av_sigmaI/netI 0.0317
_diffrn_reflns_limit_h_max 0
_diffrn_reflns_limit_h_min -13
_diffrn_reflns_limit_k_max 10
_diffrn_reflns_limit_k_min 0
_diffrn_reflns_limit_l_max 16
_diffrn_reflns_limit_l_min -16
_diffrn_reflns_number 2686
_diffrn_reflns_theta_full 69.99
_diffrn_reflns_theta_max 69.99
_diffrn_reflns_theta_min 3.98
_diffrn_standards_decay_% 1
_diffrn_standards_interval_time 160
_diffrn_standards_number 3
_exptl_absorpt_coefficient_mu 0.631
_exptl_absorpt_correction_type none
_exptl_crystal_colour colourless
_exptl_crystal_density_diffrn 1.260
_exptl_crystal_density_method 'not measured'
_exptl_crystal_description prism
_exptl_crystal_F_000 536
_exptl_crystal_size_max 0.2
_exptl_crystal_size_mid 0.15
_exptl_crystal_size_min 0.12
_refine_diff_density_max 0.163
_refine_diff_density_min -0.167
_refine_diff_density_rms 0.038
_refine_ls_extinction_coef 0.0077(8)
_refine_ls_extinction_expression Fc^*^=kFc[1+0.001xFc^2^\l^3^/sin(2\q)]^-1/4^
_refine_ls_extinction_method SHELXL
_refine_ls_goodness_of_fit_ref 1.031
_refine_ls_hydrogen_treatment mixed
_refine_ls_matrix_type full
_refine_ls_number_parameters 177
_refine_ls_number_reflns 2516
_refine_ls_number_restraints 0
_refine_ls_restrained_S_all 1.031
_refine_ls_R_factor_all 0.0762
_refine_ls_R_factor_gt 0.0499
_refine_ls_shift/su_max 0.000
_refine_ls_shift/su_mean 0.000
_refine_ls_structure_factor_coef Fsqd
_refine_ls_weighting_details 'calc w=1/[\s^2^(Fo^2^)+(0.0705P)^2^+0.1902P] where P=(Fo^2^+2Fc^2^)/3'
_refine_ls_weighting_scheme calc
_refine_ls_wR_factor_gt 0.1229
_refine_ls_wR_factor_ref 0.1400
_reflns_number_gt 1757
_reflns_number_total 2516
_reflns_threshold_expression >2sigma(I)
_cod_data_source_file ol102824k_si_002.cif
_cod_data_source_block jmwlw2
_cod_depositor_comments
;
The following automatic conversions were performed:

'_symmetry_cell_setting' value 'Monoclinic' changed to 'monoclinic'
according to /home/saulius/struct/CIF-dictionaries/cif_core.dic
dictionary named 'cif_core.dic' version 2.4.1 from 2010-06-29.

Automatic conversion script
Id: cif_fix_values 1715 2011-07-08 13:25:40Z adriana 
;
_cod_original_sg_symbol_H-M P21/c
_cod_database_code 1501916
_diffrn_standards_decay_corr_max 1.016
_diffrn_standards_decay_corr_min 0.969

loop_
_symmetry_equiv_pos_as_xyz
'x, y, z'
'-x, y+1/2, -z+1/2'
'-x, -y, -z'
'x, -y-1/2, z-1/2'

loop_
_atom_site_label
_atom_site_type_symbol
_atom_site_fract_x
_atom_site_fract_y
_atom_site_fract_z
_atom_site_U_iso_or_equiv
_atom_site_adp_type
_atom_site_occupancy
_atom_site_symmetry_multiplicity
_atom_site_calc_flag
_atom_site_refinement_flags
C1 C 0.21913(17) 0.2394(2) 0.71909(13) 0.0493(5) Uani 1 1 d .
C2 C 0.1030(2) 0.2377(3) 0.75738(16) 0.0684(6) Uani 1 1 d .
H2 H 0.0932 0.2674 0.8211 0.082 Uiso 1 1 calc R
C3 C 0.0045(2) 0.1941(4) 0.70379(18) 0.0812(8) Uani 1 1 d .
H3 H -0.0713 0.1931 0.7309 0.097 Uiso 1 1 calc R
C4 C 0.0179(2) 0.1509(3) 0.60856(17) 0.0707(7) Uani 1 1 d .
H4 H -0.0489 0.1186 0.5722 0.085 Uiso 1 1 calc R
C5 C 0.12808(19) 0.1556(2) 0.56783(14) 0.0570(5) Uani 1 1 d .
H5 H 0.1354 0.1265 0.5037 0.068 Uiso 1 1 calc R
C6 C 0.23093(17) 0.2035(2) 0.62066(13) 0.0459(5) Uani 1 1 d .
C7 C 0.42373(17) 0.3359(2) 0.60927(13) 0.0510(5) Uani 1 1 d .
H7A H 0.4684 0.3732 0.5547 0.061 Uiso 1 1 calc R
H7B H 0.3788 0.4226 0.6345 0.061 Uiso 1 1 calc R
C8 C 0.44477(19) 0.2015(3) 0.75983(14) 0.0617(6) Uani 1 1 d .
H8A H 0.4957 0.2024 0.8176 0.074 Uiso 1 1 calc R
H8B H 0.4343 0.0944 0.7405 0.074 Uiso 1 1 calc R
C9 C 0.3236(2) 0.2655(2) 0.78493(13) 0.0556(5) Uani 1 1 d .
C10 C 0.60041(19) 0.1795(3) 0.64417(16) 0.0628(6) Uani 1 1 d .
H10A H 0.5607 0.0917 0.6136 0.075 Uiso 1 1 calc R
H10B H 0.6506 0.1405 0.6970 0.075 Uiso 1 1 calc R
C11 C 0.67925(17) 0.2578(2) 0.57211(15) 0.0561(5) Uani 1 1 d .
C12 C 0.74422(19) 0.3902(3) 0.59583(16) 0.0616(6) Uani 1 1 d .
H12 H 0.7373 0.4334 0.6568 0.074 Uiso 1 1 calc R
C13 C 0.8189(2) 0.4586(3) 0.53024(18) 0.0705(7) Uani 1 1 d .
H13 H 0.8616 0.5475 0.5473 0.085 Uiso 1 1 calc R
C14 C 0.8308(2) 0.3966(3) 0.44003(19) 0.0748(7) Uani 1 1 d .
H14 H 0.8810 0.4429 0.3958 0.090 Uiso 1 1 calc R
C15 C 0.7674(2) 0.2651(3) 0.41580(18) 0.0802(7) Uani 1 1 d .
H15 H 0.7755 0.2218 0.3550 0.096 Uiso 1 1 calc R
C16 C 0.6916(2) 0.1966(3) 0.48112(17) 0.0702(6) Uani 1 1 d .
H16 H 0.6485 0.1084 0.4634 0.084 Uiso 1 1 calc R
N1 N 0.33878(15) 0.2191(2) 0.57536(11) 0.0516(4) Uani 1 1 d .
N2 N 0.50868(14) 0.2832(2) 0.68293(11) 0.0529(4) Uani 1 1 d .
O2 O 0.30893(16) 0.3223(2) 0.86507(10) 0.0776(5) Uani 1 1 d .
H17 H 0.339(2) 0.205(3) 0.5148(18) 0.075(7) Uiso 1 1 d .

loop_
_atom_site_aniso_label
_atom_site_aniso_U_11
_atom_site_aniso_U_22
_atom_site_aniso_U_33
_atom_site_aniso_U_23
_atom_site_aniso_U_13
_atom_site_aniso_U_12
C1 0.0561(11) 0.0542(11) 0.0375(9) 0.0041(8) -0.0003(8) 0.0010(9)
C2 0.0681(14) 0.0916(18) 0.0457(11) 0.0049(11) 0.0084(10) 0.0074(13)
C3 0.0521(13) 0.123(2) 0.0685(15) 0.0138(15) 0.0068(11) 0.0042(14)
C4 0.0580(13) 0.0865(18) 0.0671(14) 0.0085(13) -0.0106(11) -0.0062(12)
C5 0.0606(13) 0.0627(13) 0.0472(10) 0.0002(10) -0.0093(9) -0.0036(10)
C6 0.0521(11) 0.0470(10) 0.0383(9) 0.0025(8) -0.0018(8) -0.0002(8)
C7 0.0515(11) 0.0553(12) 0.0461(10) 0.0108(9) -0.0016(8) -0.0011(9)
C8 0.0636(13) 0.0730(14) 0.0478(11) 0.0187(10) -0.0135(9) -0.0075(11)
C9 0.0724(14) 0.0602(13) 0.0339(9) 0.0083(9) -0.0037(9) -0.0089(11)
C10 0.0566(12) 0.0561(13) 0.0751(14) 0.0093(11) -0.0083(10) 0.0049(10)
C11 0.0488(11) 0.0536(12) 0.0656(13) 0.0015(10) -0.0055(9) 0.0080(9)
C12 0.0584(13) 0.0595(13) 0.0667(13) -0.0039(11) -0.0014(10) 0.0026(10)
C13 0.0633(14) 0.0629(14) 0.0853(17) 0.0051(13) 0.0005(12) -0.0012(11)
C14 0.0699(15) 0.0791(17) 0.0758(16) 0.0142(14) 0.0089(12) 0.0119(13)
C15 0.0863(17) 0.092(2) 0.0619(14) -0.0035(14) 0.0010(13) 0.0139(16)
C16 0.0687(14) 0.0688(15) 0.0727(15) -0.0084(12) -0.0086(12) 0.0010(12)
N1 0.0541(9) 0.0672(11) 0.0333(8) -0.0008(8) -0.0018(7) -0.0020(8)
N2 0.0515(9) 0.0575(10) 0.0492(9) 0.0086(8) -0.0086(7) -0.0004(8)
O2 0.1044(13) 0.0927(13) 0.0355(7) -0.0036(8) -0.0006(7) -0.0192(10)

loop_
_atom_type_symbol
_atom_type_description
_atom_type_scat_dispersion_real
_atom_type_scat_dispersion_imag
_atom_type_scat_source
C C 0.0181 0.0091 'International Tables Vol C Tables 4.2.6.8 and 6.1.1.4'
H H 0.0000 0.0000 'International Tables Vol C Tables 4.2.6.8 and 6.1.1.4'
N N 0.0311 0.0180 'International Tables Vol C Tables 4.2.6.8 and 6.1.1.4'
O O 0.0492 0.0322 'International Tables Vol C Tables 4.2.6.8 and 6.1.1.4'

loop_
_geom_angle_atom_site_label_1
_geom_angle_atom_site_label_2
_geom_angle_atom_site_label_3
_geom_angle
C2 C1 C6 118.12(18)
C2 C1 C9 118.75(17)
C6 C1 C9 122.92(18)
C3 C2 C1 121.9(2)
C3 C2 H2 119.1
C1 C2 H2 119.1
C2 C3 C4 119.5(2)
C2 C3 H3 120.2
C4 C3 H3 120.2
C5 C4 C3 120.5(2)
C5 C4 H4 119.7
C3 C4 H4 119.7
C4 C5 C6 121.3(2)
C4 C5 H5 119.4
C6 C5 H5 119.4
N1 C6 C5 119.81(17)
N1 C6 C1 121.65(17)
C5 C6 C1 118.51(18)
N2 C7 N1 114.69(16)
N2 C7 H7A 108.6
N1 C7 H7A 108.6
N2 C7 H7B 108.6
N1 C7 H7B 108.6
H7A C7 H7B 107.6
N2 C8 C9 116.15(17)
N2 C8 H8A 108.3
C9 C8 H8A 108.3
N2 C8 H8B 108.3
C9 C8 H8B 108.3
H8A C8 H8B 107.4
O2 C9 C1 120.1(2)
O2 C9 C8 119.65(19)
C1 C9 C8 119.63(17)
N2 C10 C11 112.88(17)
N2 C10 H10A 109.0
C11 C10 H10A 109.0
N2 C10 H10B 109.0
C11 C10 H10B 109.0
H10A C10 H10B 107.8
C16 C11 C12 118.1(2)
C16 C11 C10 120.6(2)
C12 C11 C10 121.3(2)
C13 C12 C11 120.9(2)
C13 C12 H12 119.5
C11 C12 H12 119.5
C14 C13 C12 120.5(2)
C14 C13 H13 119.7
C12 C13 H13 119.7
C13 C14 C15 119.1(2)
C13 C14 H14 120.4
C15 C14 H14 120.4
C14 C15 C16 120.6(2)
C14 C15 H15 119.7
C16 C15 H15 119.7
C11 C16 C15 120.7(2)
C11 C16 H16 119.6
C15 C16 H16 119.6
C6 N1 C7 119.13(16)
C6 N1 H17 117.8(16)
C7 N1 H17 113.5(17)
C7 N2 C10 112.25(16)
C7 N2 C8 110.17(15)
C10 N2 C8 108.84(17)

loop_
_geom_bond_atom_site_label_1
_geom_bond_atom_site_label_2
_geom_bond_distance
C1 C2 1.407(3)
C1 C6 1.410(3)
C1 C9 1.476(3)
C2 C3 1.360(3)
C2 H2 0.9300
C3 C4 1.385(3)
C3 H3 0.9300
C4 C5 1.360(3)
C4 H4 0.9300
C5 C6 1.404(3)
C5 H5 0.9300
C6 N1 1.372(2)
C7 N2 1.447(2)
C7 N1 1.451(2)
C7 H7A 0.9700
C7 H7B 0.9700
C8 N2 1.475(2)
C8 C9 1.503(3)
C8 H8A 0.9700
C8 H8B 0.9700
C9 O2 1.230(2)
C10 N2 1.468(3)
C10 C11 1.505(3)
C10 H10A 0.9700
C10 H10B 0.9700
C11 C16 1.379(3)
C11 C12 1.387(3)
C12 C13 1.379(3)
C12 H12 0.9300
C13 C14 1.371(3)
C13 H13 0.9300
C14 C15 1.373(4)
C14 H14 0.9300
C15 C16 1.385(4)
C15 H15 0.9300
C16 H16 0.9300
N1 H17 0.85(2)

loop_
_geom_torsion_atom_site_label_1
_geom_torsion_atom_site_label_2
_geom_torsion_atom_site_label_3
_geom_torsion_atom_site_label_4
_geom_torsion
C6 C1 C2 C3 3.9(4)
C9 C1 C2 C3 -171.0(2)
C1 C2 C3 C4 -0.5(4)
C2 C3 C4 C5 -1.6(4)
C3 C4 C5 C6 0.2(4)
C4 C5 C6 N1 -174.6(2)
C4 C5 C6 C1 3.3(3)
C2 C1 C6 N1 172.7(2)
C9 C1 C6 N1 -12.6(3)
C2 C1 C6 C5 -5.2(3)
C9 C1 C6 C5 169.54(19)
C2 C1 C9 O2 -18.0(3)
C6 C1 C9 O2 167.34(19)
C2 C1 C9 C8 153.2(2)
C6 C1 C9 C8 -21.5(3)
N2 C8 C9 O2 -114.3(2)
N2 C8 C9 C1 74.5(2)
N2 C10 C11 C16 -125.2(2)
N2 C10 C11 C12 56.8(3)
C16 C11 C12 C13 0.0(3)
C10 C11 C12 C13 178.12(19)
C11 C12 C13 C14 -0.2(3)
C12 C13 C14 C15 -0.1(4)
C13 C14 C15 C16 0.6(4)
C12 C11 C16 C15 0.5(3)
C10 C11 C16 C15 -177.6(2)
C14 C15 C16 C11 -0.8(4)
C5 C6 N1 C7 148.41(18)
C1 C6 N1 C7 -29.4(3)
N2 C7 N1 C6 90.2(2)
N1 C7 N2 C10 72.7(2)
N1 C7 N2 C8 -48.8(2)
C11 C10 N2 C7 63.7(2)
C11 C10 N2 C8 -174.12(16)
C9 C8 N2 C7 -36.7(2)
C9 C8 N2 C10 -160.22(18)
